data_4348295
loop_
_publ_author_name
'Matesanz, A. I.'
'Albacete, P.'
'Perles, J.'
'Souza, P.'

_publ_section_title
;
 A structural and biological study on the new 3,5-diacetyl-1,2,4-triazol
 bis(p-chlorophenylthiosemicarbazone) ligand and its bimetallic complexes
;
_journal_issue 1
_journal_name_full 'Inorganic Chemistry Frontiers'
_journal_page_first 75
_journal_paper_doi 10.1039/C4QI00128A
_journal_volume 2
_journal_year 2015
_chemical_formula_sum 'C46 H50 Cl4 N18 O3 Pt2 S7'
_chemical_formula_weight 1659.44
_chemical_name_common P2
_space_group_crystal_system triclinic
_space_group_IT_number 2
_space_group_name_Hall '-P 1'
_space_group_name_H-M_alt 'P -1'
_atom_sites_solution_hydrogens geom
_atom_sites_solution_primary direct
_atom_sites_solution_secondary difmap
_cell_angle_alpha 66.4360(10)
_cell_angle_beta 81.7560(10)
_cell_angle_gamma 68.3050(10)
_cell_formula_units_Z 2
_cell_length_a 14.6278(2)
_cell_length_b 15.6060(2)
_cell_length_c 15.6896(3)
_cell_measurement_reflns_used 9979
_cell_measurement_temperature 296.(2)
_cell_measurement_theta_max 22.3389
_cell_measurement_theta_min 2.6616
_cell_volume 3050.39(9)
_computing_cell_refinement 'SAINT V7.68A (Bruker AXS, 2009)'
_computing_data_collection 'Bruker Instrument Service v2010.9.0.0'
_computing_data_reduction 'SAINT V7.68A (Bruker AXS, 2009)'
_computing_structure_refinement 'SHELXL-97 (Sheldrick, 2008)'
_computing_structure_solution 'SHELXS-97 (Sheldrick, 2008)'
_diffrn_ambient_temperature 296.(2)
_diffrn_detector_area_resol_mean 8.3333
_diffrn_measured_fraction_theta_full 0.997
_diffrn_measured_fraction_theta_max 0.997
_diffrn_radiation_wavelength 0.71073
_diffrn_reflns_av_R_equivalents 0.0728
_diffrn_reflns_av_sigmaI/netI 0.0559
_diffrn_reflns_limit_h_max 17
_diffrn_reflns_limit_h_min -17
_diffrn_reflns_limit_k_max 18
_diffrn_reflns_limit_k_min -18
_diffrn_reflns_limit_l_max 18
_diffrn_reflns_limit_l_min -18
_diffrn_reflns_number 79411
_diffrn_reflns_theta_full 25.35
_diffrn_reflns_theta_max 25.35
_diffrn_reflns_theta_min 1.42
_exptl_absorpt_coefficient_mu 5.052
_exptl_absorpt_correction_T_max 0.93
_exptl_absorpt_correction_T_min 0.83
_exptl_absorpt_correction_type multi-scan
_exptl_absorpt_process_details sadabs
_exptl_crystal_colour 'clear orange'
_exptl_crystal_density_diffrn 1.807
_exptl_crystal_density_method 'not measured'
_exptl_crystal_description prismatic
_exptl_crystal_F_000 1624
_exptl_crystal_size_max 0.140
_exptl_crystal_size_mid 0.040
_exptl_crystal_size_min 0.020
_refine_diff_density_max 3.276
_refine_diff_density_min -2.420
_refine_ls_extinction_method none
_refine_ls_goodness_of_fit_ref 1.043
_refine_ls_hydrogen_treatment refxyz
_refine_ls_matrix_type full
_refine_ls_number_parameters 726
_refine_ls_number_reflns 11149
_refine_ls_number_restraints 0
_refine_ls_restrained_S_all 1.043
_refine_ls_R_factor_all 0.0812
_refine_ls_R_factor_gt 0.0434
_refine_ls_shift/su_max 0.040
_refine_ls_shift/su_mean 0.001
_refine_ls_structure_factor_coef Fsqd
_refine_ls_weighting_details 'calc w=1/[\s^2^(Fo^2^)+(0.0892P)^2^+0.0000P] where P=(Fo^2^+2Fc^2^)/3'
_refine_ls_weighting_scheme calc
_refine_ls_wR_factor_gt 0.1126
_refine_ls_wR_factor_ref 0.1454
_reflns_number_gt 7715
_reflns_number_total 11149
_reflns_threshold_expression >2sigma(I)
_cod_data_source_file c4qi00128a1.cif
_cod_data_source_block I
_cod_original_cell_volume 3050.39(8)
_cod_database_code 4348295

loop_
_space_group_symop_operation_xyz
'x, y, z'
'-x, -y, -z'

loop_
_atom_site_type_symbol
_atom_site_label
_atom_site_fract_x
_atom_site_fract_y
_atom_site_fract_z
_atom_site_U_iso_or_equiv
_atom_site_adp_type
_atom_site_calc_flag
_atom_site_refinement_flags
_atom_site_occupancy
C C1 1.0093(7) 0.3856(7) 0.7864(7) 0.045(2) Uani d . 1
C C2 1.0072(7) 0.3886(8) 0.8732(7) 0.054(3) Uani d . 1
H H2 0.949 0.4242 0.8946 0.065 Uiso calc R 1
C C3 1.0903(8) 0.3393(8) 0.9290(7) 0.059(3) Uani d . 1
H H3 1.0878 0.3405 0.9881 0.07 Uiso calc R 1
C C4 1.1770(8) 0.2884(7) 0.8957(8) 0.055(3) Uani d . 1
C C5 1.1810(7) 0.2895(8) 0.8089(8) 0.059(3) Uani d . 1
H H5 1.2406 0.2582 0.7859 0.07 Uiso calc R 1
C C6 1.0986(7) 0.3358(7) 0.7540(8) 0.054(3) Uani d . 1
H H6 1.1022 0.3342 0.695 0.065 Uiso calc R 1
C C7 0.8976(7) 0.4348(7) 0.6546(6) 0.042(2) Uani d . 1
C C8 0.9861(6) 0.3792(6) 0.4596(6) 0.036(2) Uani d . 1
C C9 1.0946(6) 0.3267(7) 0.4732(7) 0.047(2) Uani d . 1
H H9A 1.1259 0.3739 0.4644 0.07 Uiso calc R 1
H H9B 1.1198 0.2955 0.4289 0.07 Uiso calc R 1
H H9C 1.1078 0.277 0.5351 0.07 Uiso calc R 1
C C10 0.9341(7) 0.3994(6) 0.3778(6) 0.041(2) Uani d . 1
C C11 0.8807(7) 0.4135(6) 0.2537(6) 0.039(2) Uani d . 1
C C12 0.8722(7) 0.4018(7) 0.1672(6) 0.044(2) Uani d . 1
C C13 0.7865(8) 0.4784(8) 0.1041(8) 0.063(3) Uani d . 1
H H13A 0.7887 0.4638 0.0497 0.094 Uiso calc R 1
H H13B 0.7904 0.5434 0.0859 0.094 Uiso calc R 1
H H13C 0.726 0.4766 0.1364 0.094 Uiso calc R 1
C C14 1.0356(6) 0.1673(7) 0.1954(6) 0.044(2) Uani d . 1
C C15 1.0386(7) 0.0670(7) 0.1103(6) 0.043(2) Uani d . 1
C C16 1.1321(8) 0.0255(8) 0.0839(7) 0.057(3) Uani d . 1
H H16 1.1761 0.0595 0.0699 0.068 Uiso calc R 1
C C17 1.1621(8) -0.0679(9) 0.0778(8) 0.062(3) Uani d . 1
H H17 1.2263 -0.0971 0.0614 0.074 Uiso calc R 1
C C18 1.0964(8) -0.1149(7) 0.0962(7) 0.050(2) Uani d . 1
C C19 1.0031(8) -0.0744(7) 0.1206(7) 0.053(3) Uani d . 1
H H19 0.9587 -0.1077 0.1318 0.064 Uiso calc R 1
C C20 0.9735(7) 0.0172(8) 0.1291(7) 0.053(2) Uani d . 1
H H20 0.9096 0.0448 0.1474 0.063 Uiso calc R 1
C C21 1.2204(7) 0.0361(6) 0.5643(6) 0.040(2) Uani d . 1
C C22 1.3205(7) -0.0063(6) 0.7024(6) 0.043(2) Uani d . 1
C C23 1.2483(7) 0.0390(7) 0.7566(7) 0.052(2) Uani d . 1
H H23 1.1836 0.0736 0.7355 0.062 Uiso calc R 1
C C24 1.2747(8) 0.0313(9) 0.8406(8) 0.063(3) Uani d . 1
H H24 1.2284 0.0651 0.8739 0.076 Uiso calc R 1
C C25 1.3670(8) -0.0246(8) 0.8762(7) 0.055(3) Uani d . 1
C C26 1.4403(7) -0.0686(7) 0.8216(7) 0.050(2) Uani d . 1
H H26 1.5047 -0.1033 0.8432 0.06 Uiso calc R 1
C C27 1.4154(7) -0.0594(7) 0.7384(7) 0.051(2) Uani d . 1
H H27 1.4634 -0.0897 0.7037 0.061 Uiso calc R 1
C C28 0.9691(6) 0.1509(6) 0.5543(6) 0.037(2) Uani d . 1
C C29 0.9371(7) 0.1749(7) 0.6384(6) 0.048(2) Uani d . 1
H H29A 0.9353 0.1159 0.6902 0.072 Uiso calc R 1
H H29B 0.8727 0.2249 0.628 0.072 Uiso calc R 1
H H29C 0.9826 0.1994 0.6515 0.072 Uiso calc R 1
C C30 0.8999(7) 0.1772(6) 0.4801(6) 0.040(2) Uani d . 1
C C31 0.7867(6) 0.2312(6) 0.3853(7) 0.039(2) Uani d . 1
C C32 0.6925(6) 0.2881(6) 0.3343(7) 0.040(2) Uani d . 1
C C33 0.6768(8) 0.2579(8) 0.2605(8) 0.066(3) Uani d . 1
H H33A 0.6497 0.2054 0.2876 0.099 Uiso calc R 1
H H33B 0.7386 0.2347 0.2318 0.099 Uiso calc R 1
H H33C 0.6321 0.3139 0.2145 0.099 Uiso calc R 1
C C34 0.5953(6) 0.4951(7) 0.3900(6) 0.044(2) Uani d . 1
C C35 0.4856(7) 0.6557(7) 0.2905(7) 0.046(2) Uani d . 1
C C36 0.3885(7) 0.7016(8) 0.3046(8) 0.063(3) Uani d . 1
H H36 0.3484 0.664 0.3344 0.075 Uiso calc R 1
C C37 0.3501(7) 0.8042(8) 0.2746(8) 0.060(3) Uani d . 1
H H37 0.284 0.8351 0.2847 0.072 Uiso calc R 1
C C38 0.4068(7) 0.8604(7) 0.2306(8) 0.054(3) Uani d . 1
C C39 0.5050(7) 0.8136(8) 0.2137(8) 0.063(3) Uani d . 1
H H39 0.5446 0.8514 0.1822 0.076 Uiso calc R 1
C C40 0.5430(7) 0.7131(7) 0.2431(7) 0.057(3) Uani d . 1
H H40 0.6086 0.6823 0.2312 0.069 Uiso calc R 1
C C41 0.5397(9) 0.2078(9) 0.5287(10) 0.088(4) Uani d . 1
H H41A 0.6094 0.1737 0.5371 0.132 Uiso calc R 1
H H41B 0.5134 0.2299 0.579 0.132 Uiso calc R 1
H H41C 0.5269 0.2642 0.4709 0.132 Uiso calc R 1
C C42 0.3634(9) 0.2119(10) 0.5138(12) 0.105(5) Uani d . 1
H H42A 0.3606 0.2759 0.4678 0.157 Uiso calc R 1
H H42B 0.3399 0.2185 0.572 0.157 Uiso calc R 1
H H42C 0.3228 0.1866 0.4944 0.157 Uiso calc R 1
C C43 0.3601(15) 0.6008(14) 0.0205(14) 0.167(9) Uani d . 1
H H43A 0.4094 0.5825 -0.0226 0.25 Uiso calc R 1
H H43B 0.3075 0.6599 -0.0129 0.25 Uiso calc R 1
H H43C 0.3348 0.5477 0.0535 0.25 Uiso calc R 1
C C44 0.495(2) 0.6786(19) 0.0163(17) 0.240(14) Uani d . 1
H H44A 0.5412 0.6861 0.0483 0.36 Uiso calc R 1
H H44B 0.4575 0.7426 -0.027 0.36 Uiso calc R 1
H H44C 0.5303 0.6358 -0.0167 0.36 Uiso calc R 1
C C45 0.3911(11) 0.3276(13) 0.2407(14) 0.136(7) Uani d . 1
H H45A 0.4167 0.3415 0.1786 0.205 Uiso calc R 1
H H45B 0.4229 0.2586 0.2781 0.205 Uiso calc R 1
H H45C 0.4034 0.3684 0.2669 0.205 Uiso calc R 1
C C46 0.2590(19) 0.2680(16) 0.2101(17) 0.197(11) Uani d . 1
H H46A 0.1921 0.2864 0.1925 0.295 Uiso calc R 1
H H46B 0.277 0.2057 0.2623 0.295 Uiso calc R 1
H H46C 0.3016 0.2614 0.1588 0.295 Uiso calc R 1
Cl Cl1 1.2817(2) 0.2278(3) 0.9666(2) 0.0864(10) Uani d . 1
Cl Cl2 1.1325(3) -0.2307(2) 0.0856(3) 0.0884(10) Uani d . 1
Cl Cl3 1.3986(2) -0.0354(3) 0.9831(2) 0.0843(10) Uani d . 1
Cl Cl4 0.3603(2) 0.9878(2) 0.1959(2) 0.0752(8) Uani d . 1
N N1 0.9204(5) 0.4311(5) 0.7371(5) 0.0451(19) Uani d . 1
H H1 0.8717 0.4621 0.7638 0.054 Uiso calc R 1
N N2 0.9665(5) 0.4022(5) 0.5996(5) 0.0421(18) Uani d . 1
N N3 0.9275(5) 0.4135(5) 0.5189(5) 0.0366(17) Uani d . 1
N N4 0.8372(5) 0.4531(5) 0.3715(5) 0.0374(17) Uani d . 1
N N5 0.8036(5) 0.4644(5) 0.2905(5) 0.0425(18) Uani d . 1
N N6 0.9655(5) 0.3706(5) 0.3056(5) 0.0410(17) Uani d . 1
N N7 0.9255(6) 0.3301(5) 0.1432(5) 0.0468(19) Uani d . 1
N N8 1.0010(5) 0.2553(5) 0.2043(5) 0.0459(19) Uani d . 1
N N9 1.0103(6) 0.1594(6) 0.1225(5) 0.052(2) Uani d . 1
H H9 0.975 0.2125 0.08 0.062 Uiso calc R 1
N N10 1.3039(5) -0.0013(5) 0.6161(5) 0.0453(19) Uani d . 1
H H10 1.3565 -0.0268 0.5894 0.054 Uiso calc R 1
N N11 1.1347(5) 0.0732(5) 0.5983(5) 0.0395(17) Uani d . 1
N N12 1.0592(5) 0.1047(5) 0.5360(5) 0.0369(17) Uani d . 1
N N13 0.9366(5) 0.1467(5) 0.4103(5) 0.0420(18) Uani d . 1
N N14 0.8630(5) 0.1798(5) 0.3497(5) 0.0393(17) Uani d . 1
N N15 0.8038(5) 0.2323(5) 0.4683(5) 0.0398(17) Uani d . 1
N N16 0.6274(5) 0.3666(5) 0.3406(5) 0.0454(19) Uani d . 1
N N17 0.6419(5) 0.3989(5) 0.4067(5) 0.0408(17) Uani d . 1
N N18 0.5271(5) 0.5502(5) 0.3227(6) 0.049(2) Uani d . 1
H H18 0.5073 0.52 0.2976 0.059 Uiso calc R 1
O O1 0.5129(6) 0.1212(7) 0.4332(6) 0.089(3) Uani d . 1
O O2 0.4828(8) 0.5274(7) 0.1536(9) 0.139(5) Uani d . 1
Pt Pt1 0.78372(2) 0.47580(2) 0.49023(2) 0.03692(12) Uani d . 1
Pt Pt2 1.08469(2) 0.08718(2) 0.41423(2) 0.03882(12) Uani d . 1
S S1 0.76910(17) 0.48169(19) 0.63334(18) 0.0477(6) Uani d . 1
S S2 0.61833(17) 0.54838(19) 0.45877(19) 0.0515(6) Uani d . 1
S S3 1.24415(18) 0.02609(19) 0.45545(18) 0.0524(6) Uani d . 1
S S4 1.11438(19) 0.06425(19) 0.27676(19) 0.0541(7) Uani d . 1
S S5 0.4856(2) 0.1292(2) 0.5271(2) 0.0767(9) Uani d . 1
S S6 0.4126(4) 0.6238(4) 0.1004(4) 0.1409(19) Uani d . 1
S S7 0.2694(4) 0.3524(4) 0.2379(6) 0.180(3) Uani d . 1
O O3 0.2244(8) 0.4574(8) 0.1642(8) 0.110(3) Uiso d . 1

loop_
_atom_site_aniso_label
_atom_site_aniso_U_11
_atom_site_aniso_U_22
_atom_site_aniso_U_33
_atom_site_aniso_U_12
_atom_site_aniso_U_13
_atom_site_aniso_U_23
C1 0.053(6) 0.045(5) 0.040(6) -0.019(5) -0.007(5) -0.014(4)
C2 0.049(6) 0.069(7) 0.048(7) -0.017(5) -0.008(5) -0.026(5)
C3 0.075(8) 0.070(7) 0.042(6) -0.033(6) -0.011(6) -0.021(5)
C4 0.061(7) 0.045(6) 0.056(7) -0.025(5) -0.024(5) -0.002(5)
C5 0.047(6) 0.067(7) 0.064(8) -0.017(5) -0.006(5) -0.027(6)
C6 0.054(6) 0.057(6) 0.053(7) -0.017(5) -0.005(5) -0.021(5)
C7 0.043(5) 0.048(5) 0.038(6) -0.021(4) -0.011(4) -0.011(4)
C8 0.041(5) 0.029(4) 0.041(5) -0.016(4) 0.002(4) -0.014(4)
C9 0.034(5) 0.042(5) 0.059(7) -0.003(4) -0.010(4) -0.018(5)
C10 0.048(5) 0.035(5) 0.043(6) -0.021(4) -0.001(4) -0.009(4)
C11 0.051(5) 0.036(5) 0.035(5) -0.021(4) -0.003(4) -0.010(4)
C12 0.052(6) 0.040(5) 0.038(6) -0.020(4) -0.010(4) -0.005(4)
C13 0.072(7) 0.058(6) 0.059(7) -0.013(5) -0.024(6) -0.024(6)
C14 0.044(5) 0.052(6) 0.039(6) -0.013(4) -0.003(4) -0.021(5)
C15 0.053(6) 0.054(6) 0.031(5) -0.019(5) -0.003(4) -0.024(4)
C16 0.062(7) 0.067(7) 0.055(7) -0.031(6) -0.005(5) -0.026(6)
C17 0.052(6) 0.084(8) 0.058(7) -0.024(6) 0.016(5) -0.041(6)
C18 0.065(7) 0.041(5) 0.045(6) -0.011(5) -0.011(5) -0.019(5)
C19 0.062(7) 0.059(6) 0.051(7) -0.029(5) -0.001(5) -0.026(5)
C20 0.052(6) 0.067(7) 0.040(6) -0.020(5) -0.006(5) -0.019(5)
C21 0.045(5) 0.035(5) 0.039(6) -0.011(4) -0.006(4) -0.014(4)
C22 0.053(6) 0.041(5) 0.033(5) -0.017(4) -0.011(4) -0.007(4)
C23 0.042(5) 0.067(7) 0.046(6) -0.014(5) -0.004(5) -0.025(5)
C24 0.055(6) 0.089(8) 0.058(7) -0.025(6) 0.009(6) -0.042(6)
C25 0.065(7) 0.066(7) 0.043(6) -0.032(6) -0.016(5) -0.015(5)
C26 0.044(5) 0.052(6) 0.049(6) -0.009(5) -0.010(5) -0.018(5)
C27 0.045(5) 0.058(6) 0.051(7) -0.010(5) -0.010(5) -0.025(5)
C28 0.047(5) 0.027(4) 0.032(5) -0.011(4) -0.006(4) -0.005(4)
C29 0.051(6) 0.052(6) 0.037(6) -0.017(5) 0.001(4) -0.013(5)
C30 0.056(6) 0.035(5) 0.027(5) -0.018(4) -0.005(4) -0.006(4)
C31 0.037(5) 0.037(5) 0.046(6) -0.015(4) -0.010(4) -0.014(4)
C32 0.035(5) 0.037(5) 0.050(6) -0.013(4) -0.010(4) -0.014(4)
C33 0.065(7) 0.056(6) 0.083(9) -0.010(5) -0.029(6) -0.033(6)
C34 0.035(5) 0.054(6) 0.039(6) -0.012(4) -0.004(4) -0.015(5)
C35 0.042(5) 0.043(5) 0.048(6) -0.009(4) -0.007(4) -0.016(5)
C36 0.037(5) 0.066(7) 0.076(8) -0.013(5) -0.009(5) -0.018(6)
C37 0.032(5) 0.061(7) 0.086(9) -0.011(5) 0.000(5) -0.030(6)
C38 0.040(5) 0.046(6) 0.071(8) -0.002(4) -0.012(5) -0.025(5)
C39 0.039(5) 0.060(7) 0.070(8) -0.015(5) 0.006(5) -0.007(6)
C40 0.042(5) 0.046(6) 0.061(7) -0.007(5) 0.008(5) -0.009(5)
C41 0.086(9) 0.082(9) 0.099(11) -0.016(7) 0.016(8) -0.053(8)
C42 0.064(8) 0.089(10) 0.157(16) -0.017(7) 0.007(9) -0.054(10)
C43 0.172(19) 0.170(19) 0.153(19) 0.009(15) -0.093(15) -0.087(15)
C44 0.35(4) 0.21(3) 0.16(2) -0.18(3) -0.02(2) 0.01(2)
C45 0.088(11) 0.128(14) 0.161(18) -0.012(10) -0.017(11) -0.039(13)
C46 0.30(3) 0.18(2) 0.19(3) -0.13(2) -0.02(2) -0.091(19)
Cl1 0.0725(19) 0.092(2) 0.080(2) -0.0158(17) -0.0336(17) -0.0189(18)
Cl2 0.108(3) 0.0511(16) 0.108(3) -0.0226(17) -0.008(2) -0.0336(17)
Cl3 0.086(2) 0.129(3) 0.0525(18) -0.047(2) -0.0129(16) -0.0349(18)
Cl4 0.0641(17) 0.0534(16) 0.099(2) -0.0083(13) -0.0075(16) -0.0278(16)
N1 0.042(4) 0.054(5) 0.039(5) -0.009(4) -0.003(4) -0.023(4)
N2 0.038(4) 0.050(4) 0.040(5) -0.014(3) -0.006(4) -0.018(4)
N3 0.040(4) 0.033(4) 0.043(5) -0.016(3) -0.004(3) -0.015(3)
N4 0.040(4) 0.036(4) 0.035(4) -0.014(3) -0.001(3) -0.010(3)
N5 0.045(4) 0.041(4) 0.038(5) -0.007(3) -0.013(4) -0.014(4)
N6 0.052(5) 0.042(4) 0.036(5) -0.022(4) 0.005(4) -0.017(4)
N7 0.064(5) 0.042(4) 0.035(5) -0.015(4) -0.012(4) -0.014(4)
N8 0.050(5) 0.046(4) 0.040(5) -0.015(4) -0.007(4) -0.014(4)
N9 0.071(6) 0.049(5) 0.031(5) -0.012(4) -0.010(4) -0.016(4)
N10 0.041(4) 0.039(4) 0.048(5) 0.004(3) -0.010(4) -0.022(4)
N11 0.045(4) 0.035(4) 0.032(4) -0.008(3) -0.009(3) -0.008(3)
N12 0.043(4) 0.032(4) 0.028(4) -0.004(3) -0.010(3) -0.008(3)
N13 0.046(4) 0.043(4) 0.036(5) -0.017(3) -0.005(4) -0.012(4)
N14 0.041(4) 0.038(4) 0.039(5) -0.010(3) -0.013(3) -0.013(3)
N15 0.034(4) 0.038(4) 0.045(5) -0.009(3) -0.007(3) -0.015(3)
N16 0.039(4) 0.047(4) 0.050(5) -0.012(4) -0.008(4) -0.017(4)
N17 0.039(4) 0.040(4) 0.040(5) -0.006(3) -0.011(3) -0.015(3)
N18 0.041(4) 0.050(5) 0.058(6) -0.011(4) -0.013(4) -0.022(4)
O1 0.079(6) 0.103(7) 0.089(7) -0.002(5) -0.011(5) -0.065(6)
O2 0.139(9) 0.075(6) 0.185(13) -0.019(6) -0.083(9) -0.022(7)
Pt1 0.0349(2) 0.0359(2) 0.0408(2) -0.00893(15) -0.00584(15) -0.01627(16)
Pt2 0.0417(2) 0.0353(2) 0.0366(2) -0.00483(15) -0.00875(16) -0.01550(16)
S1 0.0400(12) 0.0606(15) 0.0487(15) -0.0133(11) -0.0040(11) -0.0291(12)
S2 0.0393(13) 0.0546(15) 0.0599(17) -0.0001(11) -0.0130(12) -0.0310(13)
S3 0.0422(13) 0.0623(16) 0.0478(16) 0.0000(11) -0.0118(11) -0.0282(13)
S4 0.0568(15) 0.0547(15) 0.0461(16) 0.0021(12) -0.0124(12) -0.0297(12)
S5 0.078(2) 0.0606(18) 0.079(2) -0.0168(16) 0.0100(18) -0.0233(16)
S6 0.163(5) 0.144(4) 0.109(4) -0.026(4) -0.048(4) -0.049(3)
S7 0.129(4) 0.117(4) 0.310(10) -0.022(3) -0.046(5) -0.098(5)

loop_
_atom_type_symbol
_atom_type_description
_atom_type_scat_dispersion_real
_atom_type_scat_dispersion_imag
_atom_type_scat_source
C C 0.0033 0.0016 'International Tables Vol C Tables 4.2.6.8 and 6.1.1.4'
H H 0.0000 0.0000 'International Tables Vol C Tables 4.2.6.8 and 6.1.1.4'
N N 0.0061 0.0033 'International Tables Vol C Tables 4.2.6.8 and 6.1.1.4'
S S 0.1246 0.1234 'International Tables Vol C Tables 4.2.6.8 and 6.1.1.4'
Cl Cl 0.1484 0.1585 'International Tables Vol C Tables 4.2.6.8 and 6.1.1.4'
Pt Pt -1.7033 8.3905 'International Tables Vol C Tables 4.2.6.8 and 6.1.1.4'
O O 0.0106 0.0060 'International Tables Vol C Tables 4.2.6.8 and 6.1.1.4'

loop_
_geom_angle_atom_site_label_1
_geom_angle_atom_site_label_2
_geom_angle_atom_site_label_3
_geom_angle
C2 C1 C6 118.3(9)
C2 C1 N1 117.5(9)
C6 C1 N1 124.2(9)
C1 C2 C3 121.0(10)
C1 C2 H2 119.5
C3 C2 H2 119.5
C4 C3 C2 119.0(10)
C4 C3 H3 120.5
C2 C3 H3 120.5
C5 C4 C3 120.2(9)
C5 C4 Cl1 121.2(9)
C3 C4 Cl1 118.5(9)
C4 C5 C6 121.1(10)
C4 C5 H5 119.5
C6 C5 H5 119.5
C5 C6 C1 120.1(10)
C5 C6 H6 119.9
C1 C6 H6 119.9
N2 C7 N1 121.4(8)
N2 C7 S1 125.3(7)
N1 C7 S1 113.2(7)
N3 C8 C10 112.5(8)
N3 C8 C9 124.2(8)
C10 C8 C9 123.3(8)
C8 C9 H9A 109.5
C8 C9 H9B 109.5
H9A C9 H9B 109.5
C8 C9 H9C 109.5
H9A C9 H9C 109.5
H9B C9 H9C 109.5
N6 C10 N4 112.0(8)
N6 C10 C8 130.7(8)
N4 C10 C8 117.2(8)
N5 C11 N6 114.1(8)
N5 C11 C12 121.4(8)
N6 C11 C12 124.4(8)
N7 C12 C11 126.5(8)
N7 C12 C13 116.6(9)
C11 C12 C13 116.7(9)
C12 C13 H13A 109.5
C12 C13 H13B 109.5
H13A C13 H13B 109.5
C12 C13 H13C 109.5
H13A C13 H13C 109.5
H13B C13 H13C 109.5
N9 C14 N8 119.6(8)
N9 C14 S4 119.3(7)
N8 C14 S4 121.2(7)
C16 C15 C20 119.4(9)
C16 C15 N9 120.1(8)
C20 C15 N9 120.4(9)
C15 C16 C17 120.4(9)
C15 C16 H16 119.8
C17 C16 H16 119.8
C18 C17 C16 118.9(10)
C18 C17 H17 120.6
C16 C17 H17 120.6
C17 C18 C19 121.8(9)
C17 C18 Cl2 119.2(8)
C19 C18 Cl2 119.0(8)
C18 C19 C20 119.6(9)
C18 C19 H19 120.2
C20 C19 H19 120.2
C15 C20 C19 119.9(9)
C15 C20 H20 120.0
C19 C20 H20 120.0
N11 C21 N10 119.9(8)
N11 C21 S3 127.3(7)
N10 C21 S3 112.8(7)
N10 C22 C27 117.3(9)
N10 C22 C23 124.8(8)
C27 C22 C23 117.9(9)
C24 C23 C22 119.4(9)
C24 C23 H23 120.3
C22 C23 H23 120.3
C25 C24 C23 121.6(10)
C25 C24 H24 119.2
C23 C24 H24 119.2
C24 C25 C26 119.2(9)
C24 C25 Cl3 121.1(9)
C26 C25 Cl3 119.5(8)
C27 C26 C25 119.2(9)
C27 C26 H26 120.4
C25 C26 H26 120.4
C26 C27 C22 122.4(10)
C26 C27 H27 118.8
C22 C27 H27 118.8
N12 C28 C29 125.3(8)
N12 C28 C30 111.8(8)
C29 C28 C30 122.9(8)
C28 C29 H29A 109.5
C28 C29 H29B 109.5
H29A C29 H29B 109.5
C28 C29 H29C 109.5
H29A C29 H29C 109.5
H29B C29 H29C 109.5
N13 C30 N15 112.2(8)
N13 C30 C28 117.4(8)
N15 C30 C28 130.3(8)
N14 C31 N15 115.0(7)
N14 C31 C32 120.8(8)
N15 C31 C32 124.0(8)
N16 C32 C31 126.5(8)
N16 C32 C33 116.4(8)
C31 C32 C33 116.7(8)
C32 C33 H33A 109.5
C32 C33 H33B 109.5
H33A C33 H33B 109.5
C32 C33 H33C 109.5
H33A C33 H33C 109.5
H33B C33 H33C 109.5
N17 C34 N18 120.1(8)
N17 C34 S2 120.1(6)
N18 C34 S2 119.7(7)
C36 C35 C40 119.2(9)
C36 C35 N18 120.7(9)
C40 C35 N18 120.1(8)
C35 C36 C37 119.8(10)
C35 C36 H36 120.1
C37 C36 H36 120.1
C38 C37 C36 121.1(9)
C38 C37 H37 119.4
C36 C37 H37 119.4
C37 C38 C39 119.0(9)
C37 C38 Cl4 121.3(8)
C39 C38 Cl4 119.7(8)
C40 C39 C38 120.1(10)
C40 C39 H39 120.0
C38 C39 H39 120.0
C39 C40 C35 120.7(9)
C39 C40 H40 119.6
C35 C40 H40 119.6
S5 C41 H41A 109.5
S5 C41 H41B 109.5
H41A C41 H41B 109.5
S5 C41 H41C 109.5
H41A C41 H41C 109.5
H41B C41 H41C 109.5
S5 C42 H42A 109.5
S5 C42 H42B 109.5
H42A C42 H42B 109.5
S5 C42 H42C 109.5
H42A C42 H42C 109.5
H42B C42 H42C 109.5
S6 C43 H43A 109.5
S6 C43 H43B 109.5
H43A C43 H43B 109.5
S6 C43 H43C 109.5
H43A C43 H43C 109.5
H43B C43 H43C 109.5
S6 C44 H44A 109.5
S6 C44 H44B 109.5
H44A C44 H44B 109.5
S6 C44 H44C 109.5
H44A C44 H44C 109.5
H44B C44 H44C 109.5
S7 C45 H45A 109.5
S7 C45 H45B 109.5
H45A C45 H45B 109.5
S7 C45 H45C 109.5
H45A C45 H45C 109.5
H45B C45 H45C 109.5
S7 C46 H46A 109.5
S7 C46 H46B 109.5
H46A C46 H46B 109.5
S7 C46 H46C 109.5
H46A C46 H46C 109.5
H46B C46 H46C 109.5
C7 N1 C1 131.3(8)
C7 N1 H1 114.4
C1 N1 H1 114.4
C7 N2 N3 112.0(7)
C8 N3 N2 119.4(7)
C8 N3 Pt1 117.8(6)
N2 N3 Pt1 122.8(6)
C10 N4 N5 107.8(7)
C10 N4 Pt1 112.3(6)
N5 N4 Pt1 139.2(6)
C11 N5 N4 104.8(7)
C10 N6 C11 101.3(7)
C12 N7 N8 117.1(7)
C14 N8 N7 116.6(7)
C14 N9 C15 123.4(8)
C14 N9 H9 118.3
C15 N9 H9 118.3
C21 N10 C22 132.8(8)
C21 N10 H10 113.6
C22 N10 H10 113.6
C21 N11 N12 110.9(7)
C28 N12 N11 120.0(7)
C28 N12 Pt2 117.7(6)
N11 N12 Pt2 122.2(5)
C30 N13 N14 108.2(7)
C30 N13 Pt2 112.6(6)
N14 N13 Pt2 138.2(6)
C31 N14 N13 104.1(7)
C30 N15 C31 100.4(7)
C32 N16 N17 117.7(7)
C34 N17 N16 115.4(7)
C34 N18 C35 123.4(8)
C34 N18 H18 118.3
C35 N18 H18 118.3
N3 Pt1 N4 79.4(3)
N3 Pt1 S1 84.6(2)
N4 Pt1 S1 164.0(2)
N3 Pt1 S2 179.2(2)
N4 Pt1 S2 101.3(2)
S1 Pt1 S2 94.69(9)
N12 Pt2 N13 79.9(3)
N12 Pt2 S3 84.6(2)
N13 Pt2 S3 164.5(2)
N12 Pt2 S4 178.98(19)
N13 Pt2 S4 100.4(2)
S3 Pt2 S4 95.07(9)
C7 S1 Pt1 95.0(3)
C34 S2 Pt1 105.8(3)
C21 S3 Pt2 94.8(3)
C14 S4 Pt2 107.2(3)
O1 S5 C41 103.9(6)
O1 S5 C42 104.8(7)
C41 S5 C42 97.5(6)
O2 S6 C43 104.6(8)
O2 S6 C44 100.1(11)
C43 S6 C44 95.2(12)
O3 S7 C46 112.3(11)
O3 S7 C45 107.4(8)
C46 S7 C45 104.9(12)

loop_
_geom_bond_atom_site_label_1
_geom_bond_atom_site_label_2
_geom_bond_distance
C1 C2 1.377(14)
C1 C6 1.394(13)
C1 N1 1.400(11)
C2 C3 1.383(14)
C2 H2 0.93
C3 C4 1.383(15)
C3 H3 0.93
C4 C5 1.349(15)
C4 Cl1 1.748(9)
C5 C6 1.368(13)
C5 H5 0.93
C6 H6 0.93
C7 N2 1.319(12)
C7 N1 1.357(11)
C7 S1 1.774(9)
C8 N3 1.310(11)
C8 C10 1.451(12)
C8 C9 1.494(11)
C9 H9A 0.96
C9 H9B 0.96
C9 H9C 0.96
C10 N6 1.341(12)
C10 N4 1.348(11)
C11 N5 1.323(11)
C11 N6 1.375(11)
C11 C12 1.468(13)
C12 N7 1.269(11)
C12 C13 1.511(13)
C13 H13A 0.96
C13 H13B 0.96
C13 H13C 0.96
C14 N9 1.314(11)
C14 N8 1.334(11)
C14 S4 1.719(9)
C15 C16 1.363(13)
C15 C20 1.372(13)
C15 N9 1.430(11)
C16 C17 1.397(14)
C16 H16 0.93
C17 C18 1.348(14)
C17 H17 0.93
C18 C19 1.348(14)
C18 Cl2 1.755(9)
C19 C20 1.388(13)
C19 H19 0.93
C20 H20 0.93
C21 N11 1.308(11)
C21 N10 1.368(11)
C21 S3 1.750(10)
C22 N10 1.376(11)
C22 C27 1.391(12)
C22 C23 1.418(13)
C23 C24 1.372(14)
C23 H23 0.93
C24 C25 1.361(14)
C24 H24 0.93
C25 C26 1.420(14)
C25 Cl3 1.730(10)
C26 C27 1.343(13)
C26 H26 0.93
C27 H27 0.93
C28 N12 1.302(11)
C28 C29 1.479(12)
C28 C30 1.482(12)
C29 H29A 0.96
C29 H29B 0.96
C29 H29C 0.96
C30 N13 1.332(11)
C30 N15 1.343(11)
C31 N14 1.312(11)
C31 N15 1.369(11)
C31 C32 1.472(11)
C32 N16 1.275(10)
C32 C33 1.487(13)
C33 H33A 0.96
C33 H33B 0.96
C33 H33C 0.96
C34 N17 1.330(11)
C34 N18 1.339(11)
C34 S2 1.731(9)
C35 C36 1.365(13)
C35 C40 1.380(13)
C35 N18 1.421(11)
C36 C37 1.382(14)
C36 H36 0.93
C37 C38 1.350(13)
C37 H37 0.93
C38 C39 1.391(13)
C38 Cl4 1.719(10)
C39 C40 1.354(13)
C39 H39 0.93
C40 H40 0.93
C41 S5 1.697(13)
C41 H41A 0.96
C41 H41B 0.96
C41 H41C 0.96
C42 S5 1.758(12)
C42 H42A 0.96
C42 H42B 0.96
C42 H42C 0.96
C43 S6 1.769(16)
C43 H43A 0.96
C43 H43B 0.96
C43 H43C 0.96
C44 S6 1.83(2)
C44 H44A 0.96
C44 H44B 0.96
C44 H44C 0.96
C45 S7 1.680(15)
C45 H45A 0.96
C45 H45B 0.96
C45 H45C 0.96
C46 S7 1.605(18)
C46 H46A 0.96
C46 H46B 0.96
C46 H46C 0.96
N1 H1 0.86
N2 N3 1.384(10)
N3 Pt1 1.995(7)
N4 N5 1.350(10)
N4 Pt1 2.028(7)
N7 N8 1.399(10)
N9 H9 0.86
N10 H10 0.86
N11 N12 1.393(9)
N12 Pt2 2.000(7)
N13 N14 1.348(9)
N13 Pt2 2.016(7)
N16 N17 1.390(10)
N18 H18 0.86
O1 S5 1.513(9)
O2 S6 1.454(10)
Pt1 S1 2.260(3)
Pt1 S2 2.291(2)
Pt2 S3 2.250(2)
Pt2 S4 2.281(3)
S7 O3 1.538(12)
